data_7064037
loop_
_publ_author_name
'Moskalik, Mikhail Yu.'
'Myasnikova, Valentina S.'
'Astakhova, Vera V.'
'Borodina, Tatyana N.'
'Zinchenko, Sergey V.'
'Shainyan, Bagrat A.'

_publ_section_title
;
 Chemo-, regio-, and stereoselective heterocyclization of sulfonamides and
 d-limonene with solvent interception
;
_journal_issue 41
_journal_name_full 'New Journal of Chemistry'
_journal_page_first 18097
_journal_page_last 18102
_journal_paper_doi 10.1039/D5NJ02510A
_journal_volume 49
_journal_year 2025
_chemical_formula_moiety 'C18 H23 Br N2 O2 S'
_chemical_formula_sum 'C18 H23 Br N2 O2 S'
_chemical_formula_weight 411.35
_chemical_melting_point 430.15
_chemical_name_systematic
1-((4-bromophenyl)sulfonyl)-2,3a-dimethyl-6-(prop-1-en-2-yl)-3a,4,5,6,7,7a-hexahydro-1H-benzo[d]imidazole
_space_group_crystal_system orthorhombic
_space_group_IT_number 19
_space_group_name_Hall 'P 2ac 2ab'
_space_group_name_H-M_alt 'P 21 21 21'
_atom_sites_solution_hydrogens geom
_atom_sites_solution_primary direct
_audit_creation_date 2024-07-08
_audit_creation_method
;
Olex2 1.5
(compiled 2024.02.16 svn.r378c4104 for OlexSys, GUI svn.r6928)
;
_audit_update_record
;
2024-09-06 deposited with the CCDC.	2025-09-18 downloaded from the CCDC.
;
_cell_angle_alpha 90
_cell_angle_beta 90
_cell_angle_gamma 90
_cell_formula_units_Z 4
_cell_length_a 9.3342(7)
_cell_length_b 10.5853(8)
_cell_length_c 19.8933(14)
_cell_measurement_reflns_used 9941
_cell_measurement_temperature 294(2)
_cell_measurement_theta_max 61.22
_cell_measurement_theta_min 4.45
_cell_volume 1965.6(3)
_computing_cell_refinement 'SAINT V8.32B (BRUKER, 2016)'
_computing_data_collection 'Bruker APEX2'
_computing_data_reduction 'SAINT V8.32B (BRUKER, 2016)'
_computing_molecular_graphics 'Olex2 1.5 (Dolomanov et al., 2009)'
_computing_publication_material 'Olex2 1.5 (Dolomanov et al., 2009)'
_computing_structure_refinement 'XL  (Sheldrick, 2008)'
_computing_structure_solution 'SHELXS  (Sheldrick, 2008)'
_diffrn_ambient_temperature 294.00
_diffrn_measured_fraction_theta_full 0.851
_diffrn_measured_fraction_theta_max 0.998
_diffrn_measurement_device_type 'Bruker D8 VENTURE PHOTON 100 CMOS'
_diffrn_measurement_method '\f and \w scans'
_diffrn_radiation_type CuK\a
_diffrn_radiation_wavelength 1.54178
_diffrn_reflns_av_R_equivalents 0.0595
_diffrn_reflns_av_unetI/netI 0.0279
_diffrn_reflns_Laue_measured_fraction_full 0.851
_diffrn_reflns_Laue_measured_fraction_max 0.998
_diffrn_reflns_limit_h_max 10
_diffrn_reflns_limit_h_min -10
_diffrn_reflns_limit_k_max 12
_diffrn_reflns_limit_k_min -12
_diffrn_reflns_limit_l_max 22
_diffrn_reflns_limit_l_min -22
_diffrn_reflns_number 25593
_diffrn_reflns_point_group_measured_fraction_full 0.844
_diffrn_reflns_point_group_measured_fraction_max 0.998
_diffrn_reflns_theta_full 67.679
_diffrn_reflns_theta_max 61.224
_diffrn_reflns_theta_min 4.445
_diffrn_source_current 1.0
_diffrn_source_power 0.05
_diffrn_source_voltage 50.0
_diffrn_standards_number 0
_exptl_absorpt_coefficient_mu 3.939
_exptl_absorpt_correction_T_max 0.7520
_exptl_absorpt_correction_T_min 0.4389
_exptl_absorpt_correction_type multi-scan
_exptl_absorpt_process_details
;
SADABS-2012/1 (Bruker,2012) was used for absorption correction.
wR2(int) was 0.1422 before and 0.0736 after correction.
The Ratio of minimum to maximum transmission is 0.5836.
The \l/2 correction factor is 0.0015.
;
_exptl_crystal_colour colourless
_exptl_crystal_colour_primary colourless
_exptl_crystal_density_diffrn 1.390
_exptl_crystal_description cube
_exptl_crystal_F_000 848
_exptl_crystal_recrystallization_method 'Re-crystallisation from solvent: diethyl ether'
_exptl_crystal_size_max 0.27
_exptl_crystal_size_mid 0.215
_exptl_crystal_size_min 0.145
_refine_diff_density_max 0.839
_refine_diff_density_min -0.611
_refine_diff_density_rms 0.095
_refine_ls_abs_structure_details
;
 Flack x determined using 1179 quotients [(I+)-(I-)]/[(I+)+(I-)]
 (Parsons and Flack (2004), Acta Cryst. A60, s61).
;
_refine_ls_abs_structure_Flack 0.048(7)
_refine_ls_extinction_coef 0.0054(6)
_refine_ls_extinction_expression Fc^*^=kFc[1+0.001xFc^2^\l^3^/sin(2\q)]^-1/4^
_refine_ls_extinction_method SHELXL
_refine_ls_goodness_of_fit_ref 1.071
_refine_ls_hydrogen_treatment constr
_refine_ls_matrix_type full
_refine_ls_number_parameters 221
_refine_ls_number_reflns 3007
_refine_ls_number_restraints 6
_refine_ls_restrained_S_all 1.085
_refine_ls_R_factor_all 0.0466
_refine_ls_R_factor_gt 0.0448
_refine_ls_shift/su_max 0.000
_refine_ls_shift/su_mean 0.000
_refine_ls_structure_factor_coef Fsqd
_refine_ls_weighting_details 'w=1/[\s^2^(Fo^2^)+(0.0659P)^2^+1.4421P] where P=(Fo^2^+2Fc^2^)/3'
_refine_ls_weighting_scheme calc
_refine_ls_wR_factor_gt 0.1190
_refine_ls_wR_factor_ref 0.1204
_reflns_Friedel_coverage 0.725
_reflns_Friedel_fraction_full 0.835
_reflns_Friedel_fraction_max 0.997
_reflns_number_gt 2909
_reflns_number_total 3007
_reflns_threshold_expression 'I > 2\s(I)'
_cod_data_source_file d5nj02510a2.cif
_cod_data_source_block 3e
_cod_depositor_comments 'Adding full bibliography for 7064036--7064040.cif.'
_cod_database_code 7064037
_shelxl_version_number 2013-3
_shelx_space_group_comment
;
The symmetry employed for this shelxl refinement is uniquely defined
by the following loop, which should always be used as a source of
symmetry information in preference to the above space-group names.
They are only intended as comments.
;
_shelx_estimated_absorpt_t_max 0.599
_shelx_estimated_absorpt_t_min 0.416
_olex2_refinement_description
;
1. Fixed Uiso
 At 1.2 times of:
  All C(H) groups, All C(H,H) groups
 At 1.5 times of:
  All C(H,H,H) groups
2. Uiso/Uaniso restraints and constraints
Uanis(C11) \\sim Ueq: with sigma of 0.01 and sigma for terminal atoms of 0.02
3.a Ternary CH refined with riding coordinates:
 C3(H3), C5(H5)
3.b Secondary CH2 refined with riding coordinates:
 C4(H4A,H4B), C2(H2A,H2B), C1(H1A,H1B)
3.c Aromatic/amide H refined with riding coordinates:
 C14(H14), C15(H15), C18(H18), C17(H17)
3.d X=CH2 refined with riding coordinates:
 C11(H11A,H11B)
3.e Idealised Me refined as rotating group:
 C10(H10A,H10B,H10C), C8(H8A,H8B,H8C), C12(H12A,H12B,H12C)
;
_olex2_submission_special_instructions 'No special instructions were received'

loop_
_space_group_symop_operation_xyz
'x, y, z'
'x+1/2, -y+1/2, -z'
'-x, y+1/2, -z+1/2'
'-x+1/2, -y, z+1/2'

loop_
_atom_site_label
_atom_site_type_symbol
_atom_site_fract_x
_atom_site_fract_y
_atom_site_fract_z
_atom_site_U_iso_or_equiv
_atom_site_adp_type
_atom_site_occupancy
_atom_site_site_symmetry_order
_atom_site_calc_flag
_atom_site_refinement_flags_posn
_atom_site_refinement_flags_adp
_atom_site_refinement_flags_occupancy
_atom_site_disorder_assembly
_atom_site_disorder_group
Br1 Br 0.94924(12) 0.85167(12) 1.04330(4) 0.1099(5) Uani 1 1 d . . . . .
S1 S 0.87350(13) 0.77132(12) 0.72668(7) 0.0455(4) Uani 1 1 d . . . . .
O1 O 0.8484(5) 0.6404(4) 0.7141(2) 0.0654(12) Uani 1 1 d . . . . .
O2 O 0.9873(4) 0.8367(5) 0.6944(2) 0.0674(12) Uani 1 1 d . . . . .
N1 N 0.7239(4) 0.8421(4) 0.7075(2) 0.0416(9) Uani 1 1 d . . . . .
C10 C 0.4197(18) 0.7566(15) 0.4829(4) 0.148(5) Uani 1 1 d . . . . .
H10A H 0.3449 0.8215 0.4850 0.222 Uiso 1 1 calc R U . . .
H10B H 0.4127 0.7110 0.4402 0.222 Uiso 1 1 calc R U . . .
H10C H 0.5140 0.7968 0.4863 0.222 Uiso 1 1 calc R U . . .
C9 C 0.4020(9) 0.6725(8) 0.5358(4) 0.084(2) Uani 1 1 d . . . . .
C3 C 0.4090(6) 0.7177(6) 0.6071(3) 0.0562(14) Uani 1 1 d . . . . .
H3 H 0.3672 0.6504 0.6364 0.067 Uiso 1 1 calc R U . . .
C4 C 0.5662(6) 0.7367(5) 0.6280(3) 0.0446(11) Uani 1 1 d . . . . .
H4A H 0.6191 0.6569 0.6205 0.053 Uiso 1 1 calc R U . . .
H4B H 0.6096 0.8021 0.5989 0.053 Uiso 1 1 calc R U . . .
C5 C 0.5839(5) 0.7761(4) 0.7011(2) 0.0376(10) Uani 1 1 d . . . . .
H5 H 0.5791 0.7012 0.7317 0.045 Uiso 1 1 calc R U . . .
C13 C 0.8962(5) 0.7915(5) 0.8144(3) 0.0435(11) Uani 1 1 d . . . . .
C14 C 0.8262(8) 0.7137(6) 0.8583(3) 0.0672(17) Uani 1 1 d . . . . .
H14 H 0.7662 0.6479 0.8420 0.081 Uiso 1 1 calc R U . . .
C15 C 0.8435(8) 0.7317(7) 0.9268(4) 0.0755(19) Uani 1 1 d . . . . .
H15 H 0.7929 0.6798 0.9577 0.091 Uiso 1 1 calc R U . . .
C16 C 0.9316(8) 0.8224(7) 0.9498(3) 0.0715(18) Uani 1 1 d . . . . .
C2 C 0.3299(6) 0.8405(7) 0.6218(3) 0.0656(17) Uani 1 1 d . . . . .
H2A H 0.3747 0.9101 0.5960 0.079 Uiso 1 1 calc R U . . .
H2B H 0.2291 0.8326 0.6069 0.079 Uiso 1 1 calc R U . . .
C1 C 0.3334(6) 0.8717(6) 0.6944(3) 0.0571(14) Uani 1 1 d . . . . .
H1A H 0.2790 0.8062 0.7192 0.068 Uiso 1 1 calc R U . . .
H1B H 0.2837 0.9533 0.7013 0.068 Uiso 1 1 calc R U . . .
C6 C 0.4844(5) 0.8811(5) 0.7251(3) 0.0448(11) Uani 1 1 d . . . . .
C8 C 0.4730(8) 0.8837(6) 0.8018(3) 0.0618(15) Uani 1 1 d . . . . .
H8A H 0.4313 0.8041 0.8176 0.093 Uiso 1 1 calc R U . . .
H8B H 0.4118 0.9543 0.8156 0.093 Uiso 1 1 calc R U . . .
H8C H 0.5687 0.8943 0.8212 0.093 Uiso 1 1 calc R U . . .
N2 N 0.5608(5) 0.9990(4) 0.7047(2) 0.0483(11) Uani 1 1 d . . . . .
C7 C 0.6939(5) 0.9725(5) 0.7012(3) 0.0435(12) Uani 1 1 d . . . . .
C12 C 0.8095(7) 1.0668(6) 0.6893(4) 0.0674(17) Uani 1 1 d . . . . .
H12A H 0.8684 1.0748 0.7299 0.101 Uiso 1 1 calc R U . . .
H12B H 0.7667 1.1488 0.6784 0.101 Uiso 1 1 calc R U . . .
H12C H 0.8696 1.0388 0.6517 0.101 Uiso 1 1 calc R U . . .
C18 C 0.9871(7) 0.8826(7) 0.8377(3) 0.0644(17) Uani 1 1 d . . . . .
H18 H 1.0376 0.9347 0.8069 0.077 Uiso 1 1 calc R U . . .
C17 C 1.0054(9) 0.8990(8) 0.9055(3) 0.081(2) Uani 1 1 d . . . . .
H17 H 1.0683 0.9625 0.9219 0.097 Uiso 1 1 calc R U . . .
C11 C 0.381(2) 0.5487(15) 0.5216(7) 0.194(8) Uani 1 1 d . U . . .
H11A H 0.3779 0.5212 0.4761 0.232 Uiso 1 1 calc R U . . .
H11B H 0.3682 0.4896 0.5570 0.232 Uiso 1 1 calc R U . . .

loop_
_atom_site_aniso_label
_atom_site_aniso_U_11
_atom_site_aniso_U_22
_atom_site_aniso_U_33
_atom_site_aniso_U_23
_atom_site_aniso_U_13
_atom_site_aniso_U_12
Br1 0.1178(8) 0.1653(11) 0.0465(4) -0.0004(5) -0.0167(4) -0.0077(7)
S1 0.0356(6) 0.0551(7) 0.0458(7) -0.0107(5) -0.0056(5) 0.0091(5)
O1 0.064(2) 0.055(2) 0.078(3) -0.025(2) -0.020(2) 0.0220(19)
O2 0.039(2) 0.109(3) 0.054(2) -0.005(2) 0.0048(17) 0.003(2)
N1 0.035(2) 0.039(2) 0.051(2) -0.0015(18) -0.0094(18) 0.0004(17)
C10 0.201(14) 0.190(12) 0.054(5) -0.002(6) -0.011(7) -0.022(11)
C9 0.087(5) 0.105(5) 0.060(4) -0.009(4) -0.036(4) -0.022(4)
C3 0.050(3) 0.067(3) 0.052(3) 0.003(3) -0.014(2) -0.012(3)
C4 0.042(2) 0.048(3) 0.044(3) -0.006(2) -0.005(2) -0.004(2)
C5 0.036(2) 0.035(2) 0.042(2) 0.0050(19) -0.0037(19) -0.0056(18)
C13 0.037(3) 0.045(3) 0.048(3) 0.001(2) -0.008(2) 0.001(2)
C14 0.075(4) 0.067(4) 0.059(4) 0.007(3) -0.009(3) -0.027(3)
C15 0.082(4) 0.083(4) 0.062(4) 0.019(3) -0.003(3) -0.020(4)
C16 0.070(4) 0.094(5) 0.050(3) 0.001(3) -0.012(3) 0.001(4)
C2 0.039(3) 0.087(4) 0.071(4) 0.028(3) -0.007(3) -0.002(3)
C1 0.038(3) 0.058(3) 0.075(4) 0.007(3) 0.005(3) 0.003(2)
C6 0.041(2) 0.042(2) 0.051(3) 0.004(2) 0.006(2) 0.000(2)
C8 0.071(4) 0.060(3) 0.054(3) -0.001(3) 0.014(3) -0.006(3)
N2 0.052(3) 0.0351(19) 0.058(3) 0.0030(18) 0.007(2) 0.0021(19)
C7 0.043(3) 0.040(3) 0.048(3) -0.001(2) -0.005(2) -0.004(2)
C12 0.061(4) 0.056(3) 0.085(4) -0.003(3) 0.000(3) -0.019(3)
C18 0.072(4) 0.073(4) 0.048(3) 0.002(3) -0.009(3) -0.029(3)
C17 0.099(5) 0.087(5) 0.056(4) -0.005(3) -0.019(4) -0.035(4)
C11 0.32(2) 0.159(11) 0.101(8) -0.035(8) -0.052(11) -0.072(13)

loop_
_atom_type_symbol
_atom_type_description
_atom_type_scat_dispersion_real
_atom_type_scat_dispersion_imag
_atom_type_scat_source
C C 0.0181 0.0091 'International Tables Vol C Tables 4.2.6.8 and 6.1.1.4'
H H 0.0000 0.0000 'International Tables Vol C Tables 4.2.6.8 and 6.1.1.4'
N N 0.0311 0.0180 'International Tables Vol C Tables 4.2.6.8 and 6.1.1.4'
O O 0.0492 0.0322 'International Tables Vol C Tables 4.2.6.8 and 6.1.1.4'
S S 0.3331 0.5567 'International Tables Vol C Tables 4.2.6.8 and 6.1.1.4'
Br Br -0.6763 1.2805 'International Tables Vol C Tables 4.2.6.8 and 6.1.1.4'

loop_
_geom_angle_atom_site_label_1
_geom_angle_atom_site_label_2
_geom_angle_atom_site_label_3
_geom_angle
_geom_angle_site_symmetry_1
_geom_angle_site_symmetry_3
_geom_angle_publ_flag
O1 S1 N1 105.3(2) . . ?
O1 S1 C13 108.0(3) . . ?
O2 S1 O1 121.1(3) . . ?
O2 S1 N1 108.1(2) . . ?
O2 S1 C13 107.3(2) . . ?
N1 S1 C13 106.1(2) . . ?
C5 N1 S1 123.8(3) . . ?
C7 N1 S1 129.7(3) . . ?
C7 N1 C5 106.1(4) . . ?
H10A C10 H10B 109.5 . . ?
H10A C10 H10C 109.5 . . ?
H10B C10 H10C 109.5 . . ?
C9 C10 H10A 109.5 . . ?
C9 C10 H10B 109.5 . . ?
C9 C10 H10C 109.5 . . ?
C10 C9 C3 120.5(8) . . ?
C11 C9 C10 118.6(10) . . ?
C11 C9 C3 120.9(9) . . ?
C9 C3 H3 107.9 . . ?
C9 C3 C4 109.9(5) . . ?
C9 C3 C2 115.7(6) . . ?
C4 C3 H3 107.9 . . ?
C2 C3 H3 107.9 . . ?
C2 C3 C4 107.4(5) . . ?
C3 C4 H4A 108.9 . . ?
C3 C4 H4B 108.9 . . ?
H4A C4 H4B 107.7 . . ?
C5 C4 C3 113.5(4) . . ?
C5 C4 H4A 108.9 . . ?
C5 C4 H4B 108.9 . . ?
N1 C5 C4 107.8(4) . . ?
N1 C5 H5 111.1 . . ?
N1 C5 C6 99.6(4) . . ?
C4 C5 H5 111.1 . . ?
C4 C5 C6 115.6(4) . . ?
C6 C5 H5 111.1 . . ?
C14 C13 S1 120.0(4) . . ?
C18 C13 S1 119.6(4) . . ?
C18 C13 C14 120.3(5) . . ?
C13 C14 H14 120.3 . . ?
C13 C14 C15 119.4(6) . . ?
C15 C14 H14 120.3 . . ?
C14 C15 H15 119.9 . . ?
C16 C15 C14 120.2(6) . . ?
C16 C15 H15 119.9 . . ?
C15 C16 Br1 120.2(5) . . ?
C15 C16 C17 120.6(6) . . ?
C17 C16 Br1 119.1(5) . . ?
C3 C2 H2A 109.3 . . ?
C3 C2 H2B 109.3 . . ?
H2A C2 H2B 108.0 . . ?
C1 C2 C3 111.5(5) . . ?
C1 C2 H2A 109.3 . . ?
C1 C2 H2B 109.3 . . ?
C2 C1 H1A 108.5 . . ?
C2 C1 H1B 108.5 . . ?
C2 C1 C6 114.9(5) . . ?
H1A C1 H1B 107.5 . . ?
C6 C1 H1A 108.5 . . ?
C6 C1 H1B 108.5 . . ?
C5 C6 C1 112.7(4) . . ?
C5 C6 C8 111.5(4) . . ?
C8 C6 C1 109.4(5) . . ?
N2 C6 C5 103.5(4) . . ?
N2 C6 C1 112.6(4) . . ?
N2 C6 C8 106.8(4) . . ?
C6 C8 H8A 109.5 . . ?
C6 C8 H8B 109.5 . . ?
C6 C8 H8C 109.5 . . ?
H8A C8 H8B 109.5 . . ?
H8A C8 H8C 109.5 . . ?
H8B C8 H8C 109.5 . . ?
C7 N2 C6 107.3(4) . . ?
N1 C7 C12 121.7(5) . . ?
N2 C7 N1 113.7(4) . . ?
N2 C7 C12 124.6(5) . . ?
C7 C12 H12A 109.5 . . ?
C7 C12 H12B 109.5 . . ?
C7 C12 H12C 109.5 . . ?
H12A C12 H12B 109.5 . . ?
H12A C12 H12C 109.5 . . ?
H12B C12 H12C 109.5 . . ?
C13 C18 H18 119.9 . . ?
C13 C18 C17 120.1(6) . . ?
C17 C18 H18 119.9 . . ?
C16 C17 H17 120.3 . . ?
C18 C17 C16 119.3(6) . . ?
C18 C17 H17 120.3 . . ?
C9 C11 H11A 120.0 . . ?
C9 C11 H11B 120.0 . . ?
H11A C11 H11B 120.0 . . ?

loop_
_geom_bond_atom_site_label_1
_geom_bond_atom_site_label_2
_geom_bond_distance
_geom_bond_site_symmetry_2
_geom_bond_publ_flag
Br1 C16 1.893(6) . ?
S1 O1 1.427(4) . ?
S1 O2 1.421(5) . ?
S1 N1 1.630(4) . ?
S1 C13 1.770(5) . ?
N1 C5 1.487(6) . ?
N1 C7 1.415(7) . ?
C10 H10A 0.9800 . ?
C10 H10B 0.9800 . ?
C10 H10C 0.9800 . ?
C10 C9 1.388(15) . ?
C9 C3 1.497(9) . ?
C9 C11 1.356(16) . ?
C3 H3 1.0000 . ?
C3 C4 1.539(8) . ?
C3 C2 1.523(10) . ?
C4 H4A 0.9900 . ?
C4 H4B 0.9900 . ?
C4 C5 1.522(7) . ?
C5 H5 1.0000 . ?
C5 C6 1.525(7) . ?
C13 C14 1.367(9) . ?
C13 C18 1.366(8) . ?
C14 H14 0.9500 . ?
C14 C15 1.386(10) . ?
C15 H15 0.9500 . ?
C15 C16 1.344(10) . ?
C16 C17 1.381(10) . ?
C2 H2A 0.9900 . ?
C2 H2B 0.9900 . ?
C2 C1 1.483(10) . ?
C1 H1A 0.9900 . ?
C1 H1B 0.9900 . ?
C1 C6 1.538(8) . ?
C6 C8 1.529(8) . ?
C6 N2 1.493(6) . ?
C8 H8A 0.9800 . ?
C8 H8B 0.9800 . ?
C8 H8C 0.9800 . ?
N2 C7 1.275(7) . ?
C7 C12 1.489(8) . ?
C12 H12A 0.9800 . ?
C12 H12B 0.9800 . ?
C12 H12C 0.9800 . ?
C18 H18 0.9500 . ?
C18 C17 1.371(9) . ?
C17 H17 0.9500 . ?
C11 H11A 0.9500 . ?
C11 H11B 0.9500 . ?

loop_
_geom_torsion_atom_site_label_1
_geom_torsion_atom_site_label_2
_geom_torsion_atom_site_label_3
_geom_torsion_atom_site_label_4
_geom_torsion
_geom_torsion_site_symmetry_1
_geom_torsion_site_symmetry_2
_geom_torsion_site_symmetry_3
_geom_torsion_site_symmetry_4
_geom_torsion_publ_flag
Br1 C16 C17 C18 -176.5(6) . . . . ?
S1 N1 C5 C4 -91.5(4) . . . . ?
S1 N1 C5 C6 147.6(4) . . . . ?
S1 N1 C7 N2 -160.9(4) . . . . ?
S1 N1 C7 C12 21.0(8) . . . . ?
S1 C13 C14 C15 -179.1(6) . . . . ?
S1 C13 C18 C17 180.0(6) . . . . ?
O1 S1 N1 C5 17.9(5) . . . . ?
O1 S1 N1 C7 -170.0(4) . . . . ?
O1 S1 C13 C14 -31.0(6) . . . . ?
O1 S1 C13 C18 147.1(5) . . . . ?
O2 S1 N1 C5 148.6(4) . . . . ?
O2 S1 N1 C7 -39.3(5) . . . . ?
O2 S1 C13 C14 -163.1(5) . . . . ?
O2 S1 C13 C18 15.1(6) . . . . ?
N1 S1 C13 C14 81.6(5) . . . . ?
N1 S1 C13 C18 -100.3(5) . . . . ?
N1 C5 C6 C1 152.2(4) . . . . ?
N1 C5 C6 C8 -84.2(5) . . . . ?
N1 C5 C6 N2 30.3(5) . . . . ?
C10 C9 C3 C4 -78.3(11) . . . . ?
C10 C9 C3 C2 43.4(12) . . . . ?
C9 C3 C4 C5 -176.9(5) . . . . ?
C9 C3 C2 C1 175.4(6) . . . . ?
C3 C4 C5 N1 -156.4(4) . . . . ?
C3 C4 C5 C6 -46.2(6) . . . . ?
C3 C2 C1 C6 56.5(7) . . . . ?
C4 C3 C2 C1 -61.5(6) . . . . ?
C4 C5 C6 C1 37.2(6) . . . . ?
C4 C5 C6 C8 160.7(5) . . . . ?
C4 C5 C6 N2 -84.8(5) . . . . ?
C5 N1 C7 N2 12.2(6) . . . . ?
C5 N1 C7 C12 -165.8(5) . . . . ?
C5 C6 N2 C7 -25.3(5) . . . . ?
C13 S1 N1 C5 -96.5(4) . . . . ?
C13 S1 N1 C7 75.5(5) . . . . ?
C13 C14 C15 C16 -2.0(12) . . . . ?
C13 C18 C17 C16 0.2(12) . . . . ?
C14 C13 C18 C17 -1.9(11) . . . . ?
C14 C15 C16 Br1 177.4(6) . . . . ?
C14 C15 C16 C17 0.3(12) . . . . ?
C15 C16 C17 C18 0.6(13) . . . . ?
C2 C3 C4 C5 56.5(6) . . . . ?
C2 C1 C6 C5 -42.6(7) . . . . ?
C2 C1 C6 C8 -167.3(5) . . . . ?
C2 C1 C6 N2 74.0(6) . . . . ?
C1 C6 N2 C7 -147.3(5) . . . . ?
C6 N2 C7 N1 8.6(6) . . . . ?
C6 N2 C7 C12 -173.4(5) . . . . ?
C8 C6 N2 C7 92.5(5) . . . . ?
C7 N1 C5 C4 94.8(4) . . . . ?
C7 N1 C5 C6 -26.1(5) . . . . ?
C18 C13 C14 C15 2.8(10) . . . . ?
C11 C9 C3 C4 100.7(14) . . . . ?
C11 C9 C3 C2 -137.6(13) . . . . ?
